data_1561651
loop_
_publ_author_name
'Baranets, Sviatoslav'
'Darone, Gregory M.'
'Bobev, Svilen'

_publ_section_title
;
 Synthesis and structure of Sr14Zn1+As11 and Eu14Zn1+As11 (x &#x2264;
 0.5). New members of the family of pnictides isotypic with Ca14AlSb11,
 exhibiting a new type of structural disorder
;
_journal_name_full 'Journal of Solid State Chemistry'
_journal_page_first 120990
_journal_paper_doi 10.1016/j.jssc.2019.120990
_journal_volume 280
_journal_year 2019
_chemical_formula_sum 'As11 Eu14 Zn1.14'
_chemical_formula_weight 3026.08
_space_group_crystal_system tetragonal
_space_group_IT_number 142
_space_group_name_Hall '-I 4bd 2c'
_space_group_name_H-M_alt 'I 41/a c d :2'
_atom_sites_solution_hydrogens .
_atom_sites_solution_primary dual
_audit_contact_author_name
;
;
_audit_creation_date 2019-08-13
_audit_creation_method
;
Olex2 1.2
(compiled 2018.05.29 svn.r3508 for OlexSys, GUI svn.r5506)
;
_cell_angle_alpha 90
_cell_angle_beta 90
_cell_angle_gamma 90
_cell_formula_units_Z 8
_cell_length_a 16.2717(6)
_cell_length_b 16.2717(6)
_cell_length_c 21.6878(9)
_cell_measurement_reflns_used 4094
_cell_measurement_temperature 200(2)
_cell_measurement_theta_max 29.22
_cell_measurement_theta_min 5.01
_cell_volume 5742.2(4)
_computing_cell_refinement 'SAINT V8.38A (?, 2016)'
_computing_data_reduction 'SAINT V8.38A (?, 2016)'
_computing_molecular_graphics 'Olex2 (Dolomanov et al., 2009)'
_computing_publication_material 'Olex2 (Dolomanov et al., 2009)'
_computing_structure_refinement 'ShelXL (Sheldrick, 2015)'
_computing_structure_solution 'ShelXT (Sheldrick, 2015)'
_diffrn_ambient_temperature 200.0
_diffrn_measured_fraction_theta_full 1.000
_diffrn_measured_fraction_theta_max 1.000
_diffrn_measurement_device_type 'Bruker APEX-II CCD'
_diffrn_measurement_method '\f and \w scans'
_diffrn_radiation_type MoK\a
_diffrn_radiation_wavelength 0.71073
_diffrn_reflns_av_R_equivalents 0.0770
_diffrn_reflns_av_unetI/netI 0.0317
_diffrn_reflns_Laue_measured_fraction_full 1.000
_diffrn_reflns_Laue_measured_fraction_max 1.000
_diffrn_reflns_limit_h_max 19
_diffrn_reflns_limit_h_min -20
_diffrn_reflns_limit_k_max 22
_diffrn_reflns_limit_k_min -14
_diffrn_reflns_limit_l_max 30
_diffrn_reflns_limit_l_min -30
_diffrn_reflns_number 35514
_diffrn_reflns_point_group_measured_fraction_full 1.000
_diffrn_reflns_point_group_measured_fraction_max 1.000
_diffrn_reflns_theta_full 25.242
_diffrn_reflns_theta_max 29.615
_diffrn_reflns_theta_min 2.503
_diffrn_standards_number 0
_exptl_absorpt_coefficient_mu 43.565
_exptl_absorpt_correction_T_max 0.2644
_exptl_absorpt_correction_T_min 0.1128
_exptl_absorpt_correction_type multi-scan
_exptl_absorpt_process_details
'SADABS-2016/2 (Bruker,2016/2) was used for absorption correction. wR2(int) was 0.1944 before and 0.0700 after correction. The Ratio of minimum to maximum transmission is 0.4266. The \l/2 correction factor is Not present.'
_exptl_crystal_colour grey
_exptl_crystal_density_diffrn 7.001
_exptl_crystal_description block
_exptl_crystal_F_000 10234
_exptl_crystal_size_max 0.106
_exptl_crystal_size_mid 0.1
_exptl_crystal_size_min 0.051
_refine_diff_density_max 1.556
_refine_diff_density_min -1.330
_refine_diff_density_rms 0.333
_refine_ls_extinction_coef .
_refine_ls_extinction_method none
_refine_ls_goodness_of_fit_ref 1.083
_refine_ls_hydrogen_treatment undef
_refine_ls_matrix_type full
_refine_ls_number_parameters 75
_refine_ls_number_reflns 2028
_refine_ls_number_restraints 0
_refine_ls_restrained_S_all 1.083
_refine_ls_R_factor_all 0.0363
_refine_ls_R_factor_gt 0.0268
_refine_ls_shift/su_max 0.000
_refine_ls_shift/su_mean 0.000
_refine_ls_structure_factor_coef Fsqd
_refine_ls_weighting_details 'w=1/[\s^2^(Fo^2^)+(0.0194P)^2^+99.6403P] where P=(Fo^2^+2Fc^2^)/3'
_refine_ls_weighting_scheme calc
_refine_ls_wR_factor_gt 0.0553
_refine_ls_wR_factor_ref 0.0584
_reflns_Friedel_coverage 0.000
_reflns_Friedel_fraction_full .
_reflns_Friedel_fraction_max .
_reflns_number_gt 1713
_reflns_number_total 2028
_reflns_threshold_expression 'I > 2\s(I)'
_cod_data_source_file JSSC-2019-120990.cif
_cod_data_source_block I
_cod_original_cell_volume 5742.2(5)
_cod_original_sg_symbol_H-M 'I 41/a c d'
_cod_database_code 1561651
_shelx_shelxl_version_number 2018/3
_shelx_space_group_comment
;
The symmetry employed for this shelxl refinement is uniquely defined
by the following loop, which should always be used as a source of
symmetry information in preference to the above space-group names.
They are only intended as comments.
;
_shelx_estimated_absorpt_t_max 0.215
_shelx_estimated_absorpt_t_min 0.091
_olex2_refinement_description
;
1. Uiso/Uaniso restraints and constraints
Uanis(Eu4A) = Uanis(Eu4B)
Uanis(Eu2A) = Uanis(Eu2B)
2. Others
 Sof(Eu2B)=Sof(Eu4B)=1-FVAR(1)
 Sof(Eu2A)=Sof(Eu4A)=FVAR(1)
 Fixed Sof: As4(0.25)
;
_olex2_submission_special_instructions 'No special instructions were received'

loop_
_space_group_symop_operation_xyz
'x, y, z'
'-x+1/2, -y, z+1/2'
'-y+1/4, x+3/4, z+1/4'
'y+1/4, -x+1/4, z+3/4'
'-x+1/2, y, -z'
'x, -y, -z+1/2'
'y+1/4, x+3/4, -z+3/4'
'-y+1/4, -x+1/4, -z+1/4'
'x+1/2, y+1/2, z+1/2'
'-x+1, -y+1/2, z+1'
'-y+3/4, x+5/4, z+3/4'
'y+3/4, -x+3/4, z+5/4'
'-x+1, y+1/2, -z+1/2'
'x+1/2, -y+1/2, -z+1'
'y+3/4, x+5/4, -z+5/4'
'-y+3/4, -x+3/4, -z+3/4'
'-x, -y, -z'
'x-1/2, y, -z-1/2'
'y-1/4, -x-3/4, -z-1/4'
'-y-1/4, x-1/4, -z-3/4'
'x-1/2, -y, z'
'-x, y, z-1/2'
'-y-1/4, -x-3/4, z-3/4'
'y-1/4, x-1/4, z-1/4'
'-x+1/2, -y+1/2, -z+1/2'
'x, y+1/2, -z'
'y+1/4, -x-1/4, -z+1/4'
'-y+1/4, x+1/4, -z-1/4'
'x, -y+1/2, z+1/2'
'-x+1/2, y+1/2, z'
'-y+1/4, -x-1/4, z-1/4'
'y+1/4, x+1/4, z+1/4'

loop_
_atom_site_label
_atom_site_type_symbol
_atom_site_fract_x
_atom_site_fract_y
_atom_site_fract_z
_atom_site_U_iso_or_equiv
_atom_site_adp_type
_atom_site_occupancy
_atom_site_site_symmetry_order
_atom_site_calc_flag
_atom_site_refinement_flags_posn
_atom_site_refinement_flags_adp
_atom_site_refinement_flags_occupancy
_atom_site_disorder_assembly
_atom_site_disorder_group
Eu1 Eu 0.04408(2) 0.07200(2) 0.17178(2) 0.01389(9) Uani 1 1 d . . . . .
Eu2A Eu 0.02233(3) 0.37539(3) 0.00176(2) 0.01555(11) Uani 0.9612(10) 1 d . . . . .
Eu2B Eu 0.0110(10) 0.3675(10) 0.0173(7) 0.01555(11) Uani 0.0388(10) 1 d . . . . .
Eu3 Eu 0.35325(3) 0.000000 0.250000 0.01544(12) Uani 1 2 d S T P . .
Eu4A Eu 0.34650(3) 0.07115(2) 0.09448(2) 0.01612(11) Uani 0.9612(10) 1 d . . . . .
Eu4B Eu 0.3147(7) 0.0347(6) 0.0689(4) 0.01612(11) Uani 0.0388(10) 1 d . . . . .
Zn1 Zn 0.000000 0.250000 0.375000 0.0158(3) Uani 1 4 d S T P . .
Zn2 Zn 0.3601(16) 0.1591(16) 0.1429(11) 0.017(8) Uiso 0.035(4) 1 d . . . . .
As1 As 0.13210(5) 0.38210(5) 0.125000 0.0143(2) Uani 1 2 d S T P . .
As2 As 0.36325(5) 0.25319(5) 0.05998(3) 0.01373(16) Uani 1 1 d . . . . .
As3 As 0.13025(5) 0.02561(5) 0.04720(3) 0.01618(17) Uani 1 1 d . . . . .
As4 As 0.01259(8) 0.26259(8) 0.125000 0.0131(6) Uani 0.5 2 d S T P . .

loop_
_atom_site_aniso_label
_atom_site_aniso_U_11
_atom_site_aniso_U_22
_atom_site_aniso_U_33
_atom_site_aniso_U_23
_atom_site_aniso_U_13
_atom_site_aniso_U_12
Eu1 0.01358(18) 0.01361(19) 0.01449(16) -0.00058(13) 0.00185(13) -0.00125(14)
Eu2A 0.0130(2) 0.0141(2) 0.0195(3) -0.00211(19) 0.00172(17) 0.00227(17)
Eu2B 0.0130(2) 0.0141(2) 0.0195(3) -0.00211(19) 0.00172(17) 0.00227(17)
Eu3 0.0162(3) 0.0124(3) 0.0177(2) 0.00138(19) 0.000 0.000
Eu4A 0.0241(2) 0.01117(19) 0.01309(17) 0.00125(14) 0.00396(14) 0.00152(16)
Eu4B 0.0241(2) 0.01117(19) 0.01309(17) 0.00125(14) 0.00396(14) 0.00152(16)
Zn1 0.0176(6) 0.0176(6) 0.0123(7) 0.000 0.000 0.000
As1 0.0144(3) 0.0144(3) 0.0140(4) 0.0005(3) -0.0005(3) 0.0013(4)
As2 0.0130(4) 0.0114(4) 0.0167(3) 0.0021(3) -0.0012(3) -0.0010(3)
As3 0.0219(4) 0.0135(4) 0.0131(3) -0.0002(3) 0.0017(3) 0.0046(3)
As4 0.0123(9) 0.0123(9) 0.0148(8) -0.0015(6) 0.0015(6) 0.0019(11)

loop_
_atom_type_symbol
_atom_type_description
_atom_type_scat_dispersion_real
_atom_type_scat_dispersion_imag
_atom_type_scat_source
As As 0.0499 2.0058 'International Tables Vol C Tables 4.2.6.8 and 6.1.1.4'
Eu Eu -0.1578 3.6682 'International Tables Vol C Tables 4.2.6.8 and 6.1.1.4'
Zn Zn 0.2839 1.4301 'International Tables Vol C Tables 4.2.6.8 and 6.1.1.4'

loop_
_geom_angle_atom_site_label_1
_geom_angle_atom_site_label_2
_geom_angle_atom_site_label_3
_geom_angle
_geom_angle_site_symmetry_1
_geom_angle_site_symmetry_3
Eu2B Eu1 Eu2B 101.1(4) 15_444 10_454
Eu2B Eu1 Eu4B 104.8(3) 15_444 8
Eu4A Eu1 Eu2B 105.9(3) 8 10_454
Eu4A Eu1 Eu2B 120.0(3) 8 15_444
Eu4A Eu1 Eu4B 15.57(17) 8 8
Eu4B Eu1 Eu2B 114.6(3) 8 10_454
Zn2 Eu1 Eu2B 147.2(5) 8 15_444
Zn2 Eu1 Eu2B 84.8(5) 8 10_454
Zn2 Eu1 Eu4A 30.0(4) 8 8
Zn2 Eu1 Eu4B 45.5(5) 8 8
As1 Eu1 Eu2B 53.6(3) 10_454 10_454
As1 Eu1 Eu2B 102.8(3) 10_454 15_444
As1 Eu1 Eu4A 136.214(19) 10_454 8
As1 Eu1 Eu4B 151.78(17) 10_454 8
As1 Eu1 Zn2 106.4(4) 10_454 8
As1 Eu1 As2 91.936(17) 10_454 3_545
As1 Eu1 As2 92.62(2) 10_454 8
As1 Eu1 As3 100.814(18) 10_454 .
As1 Eu1 As4 62.26(3) 10_454 .
As2 Eu1 Eu2B 150.1(3) 8 15_444
As2 Eu1 Eu2B 108.6(3) 8 10_454
As2 Eu1 Eu2B 139.6(3) 3_545 10_454
As2 Eu1 Eu2B 63.0(3) 3_545 15_444
As2 Eu1 Eu4A 54.416(16) 8 8
As2 Eu1 Eu4A 114.219(18) 3_545 8
As2 Eu1 Eu4B 65.50(17) 8 8
As2 Eu1 Eu4B 105.54(15) 3_545 8
As2 Eu1 Zn2 42.4(4) 8 8
As2 Eu1 Zn2 129.5(4) 3_545 8
As2 Eu1 As2 91.42(2) 8 3_545
As2 Eu1 As3 89.25(2) 8 .
As2 Eu1 As4 93.097(17) 3_545 .
As2 Eu1 As4 154.59(3) 8 .
As3 Eu1 Eu2B 52.1(3) 8 15_444
As3 Eu1 Eu2B 51.4(3) . 10_454
As3 Eu1 Eu2B 112.2(3) . 15_444
As3 Eu1 Eu2B 111.6(3) 8 10_454
As3 Eu1 Eu4A 56.568(16) . 8
As3 Eu1 Eu4A 68.241(18) 8 8
As3 Eu1 Eu4B 53.64(18) 8 8
As3 Eu1 Eu4B 63.26(14) . 8
As3 Eu1 Zn2 95.6(4) 8 8
As3 Eu1 Zn2 47.8(4) . 8
As3 Eu1 As1 150.99(3) 8 10_454
As3 Eu1 As2 88.36(2) 8 3_545
As3 Eu1 As2 116.38(2) 8 8
As3 Eu1 As2 167.19(2) . 3_545
As3 Eu1 As3 79.90(3) 8 .
As3 Eu1 As4 88.75(3) 8 .
As3 Eu1 As4 91.761(18) . .
As4 Eu1 Eu2B 50.9(3) 10_454 10_454
As4 Eu1 Eu2B 54.5(3) . 10_454
As4 Eu1 Eu2B 49.8(3) . 15_444
As4 Eu1 Eu2B 57.1(3) 10_454 15_444
As4 Eu1 Eu4A 148.05(2) 10_454 8
As4 Eu1 Eu4A 142.68(2) . 8
As4 Eu1 Eu4B 136.34(17) . 8
As4 Eu1 Eu4B 144.33(16) 10_454 8
As4 Eu1 Zn2 135.5(4) 10_454 8
As4 Eu1 Zn2 137.2(4) . 8
As4 Eu1 As1 53.07(4) 10_454 10_454
As4 Eu1 As2 145.49(4) 10_454 8
As4 Eu1 As2 93.147(17) 10_454 3_545
As4 Eu1 As3 93.531(18) 10_454 .
As4 Eu1 As3 97.93(4) 10_454 8
As4 Eu1 As4 9.19(6) 10_454 .
Eu3 Eu2A Eu1 150.527(16) 27_565 15_444
Eu4A Eu2A Eu1 70.587(13) 14_454 15_444
Eu4A Eu2A Eu3 138.843(16) 14_454 27_565
Zn1 Eu2A Eu1 92.889(14) 29_554 15_444
Zn1 Eu2A Eu3 98.756(13) 29_554 27_565
Zn1 Eu2A Eu4A 66.517(11) 29_554 14_454
Zn1 Eu2A As2 43.962(13) 29_554 14_454
Zn1 Eu2A As4 102.14(2) 29_554 10_454
Zn2 Eu2A Eu1 140.5(6) 31_565 15_444
Zn2 Eu2A Eu3 63.8(6) 31_565 27_565
Zn2 Eu2A Eu4A 78.3(6) 31_565 14_454
Zn2 Eu2A Zn1 51.6(6) 31_565 29_554
Zn2 Eu2A As1 120.6(6) 31_565 .
Zn2 Eu2A As2 53.2(6) 31_565 5
Zn2 Eu2A As2 91.3(6) 31_565 14_454
Zn2 Eu2A As3 52.9(6) 31_565 26
Zn2 Eu2A As3 125.2(6) 31_565 10_454
Zn2 Eu2A As4 144.4(6) 31_565 .
Zn2 Eu2A As4 143.7(6) 31_565 10_454
As1 Eu2A Eu1 97.05(2) . 15_444
As1 Eu2A Eu3 56.804(15) . 27_565
As1 Eu2A Eu4A 154.579(18) . 14_454
As1 Eu2A Zn1 137.923(18) . 29_554
As1 Eu2A As2 136.94(3) . 14_454
As1 Eu2A As4 50.37(4) . .
As1 Eu2A As4 58.85(3) . 10_454
As2 Eu2A Eu1 49.910(14) 14_454 15_444
As2 Eu2A Eu1 118.64(2) 5 15_444
As2 Eu2A Eu3 140.26(2) 14_454 27_565
As2 Eu2A Eu3 56.359(18) 5 27_565
As2 Eu2A Eu4A 50.164(15) 14_454 14_454
As2 Eu2A Eu4A 112.64(2) 5 14_454
As2 Eu2A Zn1 47.486(15) 5 29_554
As2 Eu2A As1 92.76(2) 5 .
As2 Eu2A As2 84.02(2) 5 14_454
As2 Eu2A As3 91.00(2) 5 26
As2 Eu2A As3 164.99(3) 5 10_454
As2 Eu2A As4 90.92(2) 5 10_454
As2 Eu2A As4 91.30(2) 5 .
As3 Eu2A Eu1 51.235(18) 10_454 15_444
As3 Eu2A Eu1 149.72(2) 26 15_444
As3 Eu2A Eu3 138.37(2) 10_454 27_565
As3 Eu2A Eu3 51.484(18) 26 27_565
As3 Eu2A Eu4A 55.476(18) 10_454 14_454
As3 Eu2A Eu4A 93.36(2) 26 14_454
As3 Eu2A Zn1 118.32(2) 10_454 29_554
As3 Eu2A Zn1 104.256(18) 26 29_554
As3 Eu2A As1 99.318(19) 10_454 .
As3 Eu2A As1 86.84(3) 26 .
As3 Eu2A As2 81.07(2) 10_454 14_454
As3 Eu2A As2 136.01(2) 26 14_454
As3 Eu2A As3 98.49(2) 10_454 26
As3 Eu2A As4 89.598(19) 10_454 .
As3 Eu2A As4 145.70(3) 26 10_454
As3 Eu2A As4 137.21(4) 26 .
As3 Eu2A As4 87.775(19) 10_454 10_454
As4 Eu2A Eu1 54.25(3) . 15_444
As4 Eu2A Eu1 47.71(2) 10_454 15_444
As4 Eu2A Eu3 103.12(2) 10_454 27_565
As4 Eu2A Eu3 96.31(3) . 27_565
As4 Eu2A Eu4A 124.60(3) . 14_454
As4 Eu2A Eu4A 117.26(3) 10_454 14_454
As4 Eu2A Zn1 108.50(3) . 29_554
As4 Eu2A As2 86.70(3) . 14_454
As4 Eu2A As2 78.23(3) 10_454 14_454
As4 Eu2A As4 8.49(6) . 10_454
Eu1 Eu2B Eu1 62.0(2) 15_444 10_454
Eu1 Eu2B Eu4A 110.5(4) 10_454 14_454
Eu1 Eu2B Eu4A 73.3(3) 15_444 14_454
Eu1 Eu2B Zn1 95.5(4) 15_444 29_554
Eu1 Eu2B Zn1 157.0(5) 10_454 29_554
Zn1 Eu2B Eu4A 63.6(3) 29_554 14_454
Zn2 Eu2B Eu1 154.8(8) 31_565 10_454
Zn2 Eu2B Eu1 138.2(7) 31_565 15_444
Zn2 Eu2B Eu4A 72.4(6) 31_565 14_454
Zn2 Eu2B Zn1 47.6(5) 31_565 29_554
Zn2 Eu2B As1 113.3(7) 31_565 .
Zn2 Eu2B As2 48.2(5) 31_565 5
Zn2 Eu2B As2 86.3(6) 31_565 14_454
Zn2 Eu2B As3 47.0(5) 31_565 26
Zn2 Eu2B As4 142.2(8) 31_565 10_454
As1 Eu2B Eu1 55.3(3) . 10_454
As1 Eu2B Eu1 107.4(4) . 15_444
As1 Eu2B Eu4A 158.7(6) . 14_454
As1 Eu2B Zn1 136.0(5) . 29_554
As1 Eu2B As2 91.9(4) . 5
As1 Eu2B As2 147.5(5) . 14_454
As1 Eu2B As3 83.8(4) . 26
As1 Eu2B As4 64.5(3) . 10_454
As2 Eu2B Eu1 123.2(5) 5 15_444
As2 Eu2B Eu1 142.8(5) 5 10_454
As2 Eu2B Eu1 53.1(2) 14_454 15_444
As2 Eu2B Eu1 115.1(4) 14_454 10_454
As2 Eu2B Eu4A 49.8(2) 14_454 14_454
As2 Eu2B Eu4A 105.7(4) 5 14_454
As2 Eu2B Zn1 43.1(2) 14_454 29_554
As2 Eu2B Zn1 44.6(2) 5 29_554
As2 Eu2B As2 82.2(4) 5 14_454
As2 Eu2B As3 82.3(3) 5 26
As3 Eu2B Eu1 107.9(5) 26 10_454
As3 Eu2B Eu1 150.7(5) 26 15_444
As3 Eu2B Eu1 56.1(3) 10_454 10_454
As3 Eu2B Eu1 56.2(3) 10_454 15_444
As3 Eu2B Eu4A 86.7(3) 26 14_454
As3 Eu2B Eu4A 55.2(3) 10_454 14_454
As3 Eu2B Zn1 94.3(3) 26 29_554
As3 Eu2B Zn1 117.2(5) 10_454 29_554
As3 Eu2B Zn2 117.4(7) 10_454 31_565
As3 Eu2B As1 106.7(5) 10_454 .
As3 Eu2B As2 160.9(6) 10_454 5
As3 Eu2B As2 126.5(4) 26 14_454
As3 Eu2B As2 84.4(4) 10_454 14_454
As3 Eu2B As3 94.9(4) 10_454 26
As3 Eu2B As4 97.9(4) 10_454 10_454
As4 Eu2B Eu1 53.0(2) 10_454 15_444
As4 Eu2B Eu1 60.6(3) . 15_444
As4 Eu2B Eu1 54.1(2) . 10_454
As4 Eu2B Eu1 57.9(2) 10_454 10_454
As4 Eu2B Eu4A 133.3(5) . 14_454
As4 Eu2B Eu4A 124.5(5) 10_454 14_454
As4 Eu2B Zn1 112.1(5) . 29_554
As4 Eu2B Zn1 105.5(5) 10_454 29_554
As4 Eu2B Zn2 142.1(8) . 31_565
As4 Eu2B As1 54.9(3) . .
As4 Eu2B As2 94.2(5) . 5
As4 Eu2B As2 93.5(4) . 14_454
As4 Eu2B As2 94.3(4) 10_454 5
As4 Eu2B As2 84.0(4) 10_454 14_454
As4 Eu2B As3 100.2(4) . 10_454
As4 Eu2B As3 138.5(6) . 26
As4 Eu2B As3 148.0(6) 10_454 26
As4 Eu2B As4 9.57(8) . 10_454
Eu4A Eu3 Eu4A 176.48(2) 6 .
Eu4B Eu3 Eu4A 110.24(18) 3_545 .
Eu4B Eu3 Eu4A 66.82(18) 8 .
Eu4B Eu3 Eu4A 110.24(18) 8 6
Eu4B Eu3 Eu4A 66.82(18) 3_545 6
Eu4B Eu3 Eu4B 78.3(4) 8 3_545
Eu4B Eu3 Zn2 95.6(5) 8 6
Eu4B Eu3 Zn2 87.2(5) 8 .
Eu4B Eu3 Zn2 87.2(5) 3_545 6
Eu4B Eu3 Zn2 95.7(5) 3_545 .
Eu4B Eu3 As1 133.26(19) 3_545 20_656
Eu4B Eu3 As1 133.26(19) 8 25
Eu4B Eu3 As1 54.95(19) 8 20_656
Eu4B Eu3 As1 54.95(19) 3_545 25
Eu4B Eu3 As2 123.9(2) 8 23_666
Eu4B Eu3 As2 123.9(2) 3_545 20_656
Eu4B Eu3 As2 123.89(18) 3_545 23_666
Eu4B Eu3 As2 123.89(18) 8 20_656
Eu4B Eu3 As3 53.54(18) 8 3_545
Eu4B Eu3 As3 53.54(18) 3_545 8
Eu4B Eu3 As3 61.6(2) 3_545 3_545
Eu4B Eu3 As3 61.6(2) 8 8
Zn2 Eu3 Eu4A 29.4(4) 6 6
Zn2 Eu3 Eu4A 150.8(4) 6 .
Zn2 Eu3 Eu4A 29.4(4) . .
Zn2 Eu3 Eu4A 150.8(4) . 6
Zn2 Eu3 Zn2 176.3(8) . 6
As1 Eu3 Eu4A 54.509(14) 20_656 .
As1 Eu3 Eu4A 125.801(13) 25 .
As1 Eu3 Eu4A 54.510(14) 25 6
As1 Eu3 Eu4A 125.800(13) 20_656 6
As1 Eu3 Zn2 83.3(4) 20_656 .
As1 Eu3 Zn2 96.5(4) 20_656 6
As1 Eu3 Zn2 83.3(4) 25 6
As1 Eu3 Zn2 96.5(4) 25 .
As1 Eu3 As1 171.79(3) 25 20_656
As2 Eu3 Eu4A 125.801(19) 23_666 .
As2 Eu3 Eu4A 125.801(19) 20_656 6
As2 Eu3 Eu4A 57.267(15) 20_656 .
As2 Eu3 Eu4A 57.266(15) 23_666 6
As2 Eu3 Zn2 44.6(4) 20_656 .
As2 Eu3 Zn2 131.8(4) 20_656 6
As2 Eu3 Zn2 131.8(4) 23_666 .
As2 Eu3 Zn2 44.6(4) 23_666 6
As2 Eu3 As1 87.00(2) 20_656 25
As2 Eu3 As1 87.00(2) 23_666 20_656
As2 Eu3 As1 87.094(15) 23_666 25
As2 Eu3 As1 87.094(15) 20_656 20_656
As2 Eu3 As2 87.99(3) 20_656 23_666
As3 Eu3 Eu4A 120.34(2) 8 6
As3 Eu3 Eu4A 56.799(16) 3_545 6
As3 Eu3 Eu4A 120.34(2) 3_545 .
As3 Eu3 Eu4A 56.799(16) 8 .
As3 Eu3 Zn2 47.2(4) 3_545 6
As3 Eu3 Zn2 47.2(4) 8 .
As3 Eu3 Zn2 136.4(4) 8 6
As3 Eu3 Zn2 136.4(4) 3_545 .
As3 Eu3 As1 98.31(2) 3_545 25
As3 Eu3 As1 87.379(16) 8 25
As3 Eu3 As1 98.31(2) 8 20_656
As3 Eu3 As1 87.379(16) 3_545 20_656
As3 Eu3 As2 89.86(2) 8 20_656
As3 Eu3 As2 174.17(2) 8 23_666
As3 Eu3 As2 174.17(2) 3_545 20_656
As3 Eu3 As2 89.86(2) 3_545 23_666
As3 Eu3 As3 92.78(3) 3_545 8
Eu1 Eu4A Eu2A 113.840(14) 8 14_554
Eu1 Eu4A Eu2B 109.0(2) 8 14_554
Eu1 Eu4A Eu3 108.664(13) 8 .
Eu1 Eu4A Eu4B 88.45(16) 8 8
Eu2A Eu4A Eu2B 6.1(2) 14_554 14_554
Eu3 Eu4A Eu2A 126.468(17) . 14_554
Eu3 Eu4A Eu2B 132.5(2) . 14_554
Eu3 Eu4A Eu4B 47.62(16) . 8
Eu4B Eu4A Eu1 84.7(6) . 8
Eu4B Eu4A Eu2A 155.50(16) 8 14_554
Eu4B Eu4A Eu2A 103.8(6) . 14_554
Eu4B Eu4A Eu2B 100.1(6) . 14_554
Eu4B Eu4A Eu2B 157.6(3) 8 14_554
Eu4B Eu4A Eu3 111.2(5) . .
Eu4B Eu4A Eu4B 66.7(6) . 8
Eu4B Eu4A Zn2 153.8(10) . .
Eu4B Eu4A As1 65.3(6) . 20_656
Eu4B Eu4A As2 120.1(6) . .
Eu4B Eu4A As2 153.4(6) . 20_656
Eu4B Eu4A As3 50.5(6) . 5
Eu4B Eu4A As3 104.1(6) . 8
Zn2 Eu4A Eu1 70.0(8) . 8
Zn2 Eu4A Eu2A 92.8(8) . 14_554
Zn2 Eu4A Eu2B 94.5(8) . 14_554
Zn2 Eu4A Eu3 72.6(8) . .
Zn2 Eu4A Eu4B 104.9(8) . 8
Zn2 Eu4A As1 129.9(8) . 20_656
Zn2 Eu4A As2 50.2(8) . .
Zn2 Eu4A As2 50.9(8) . 20_656
Zn2 Eu4A As3 137.6(8) . 5
Zn2 Eu4A As3 56.2(8) . 8
As1 Eu4A Eu1 135.252(19) 20_656 8
As1 Eu4A Eu2A 105.380(18) 20_656 14_554
As1 Eu4A Eu2B 108.4(3) 20_656 14_554
As1 Eu4A Eu3 58.910(7) 20_656 .
As1 Eu4A Eu4B 50.19(16) 20_656 8
As1 Eu4A As2 89.360(18) 20_656 20_656
As1 Eu4A As3 98.98(2) 20_656 8
As1 Eu4A As3 87.857(18) 20_656 5
As2 Eu4A Eu1 120.867(18) 20_656 8
As2 Eu4A Eu1 56.254(17) . 8
As2 Eu4A Eu2A 74.133(17) 20_656 14_554
As2 Eu4A Eu2A 63.917(18) . 14_554
As2 Eu4A Eu2B 79.6(2) 20_656 14_554
As2 Eu4A Eu2B 61.4(3) . 14_554
As2 Eu4A Eu3 122.769(18) . .
As2 Eu4A Eu3 56.444(16) 20_656 .
As2 Eu4A Eu4B 103.94(16) 20_656 8
As2 Eu4A Eu4B 140.58(17) . 8
As2 Eu4A As1 168.41(2) . 20_656
As2 Eu4A As2 83.46(3) . 20_656
As2 Eu4A As3 88.78(2) . 5
As2 Eu4A As3 89.75(2) . 8
As3 Eu4A Eu1 98.079(19) 5 8
As3 Eu4A Eu1 55.470(16) 8 8
As3 Eu4A Eu2A 53.831(17) 5 14_554
As3 Eu4A Eu2A 148.71(2) 8 14_554
As3 Eu4A Eu2B 49.7(2) 5 14_554
As3 Eu4A Eu2B 149.2(3) 8 14_554
As3 Eu4A Eu3 146.44(2) 5 .
As3 Eu4A Eu3 53.196(16) 8 .
As3 Eu4A Eu4B 52.87(17) 8 8
As3 Eu4A Eu4B 115.53(17) 5 8
As3 Eu4A As2 124.76(2) 5 20_656
As3 Eu4A As2 86.97(2) 8 20_656
As3 Eu4A As3 147.78(3) 8 5
Eu1 Eu4B Eu4A 92.9(2) 8 8
Eu1 Eu4B Eu4B 71.8(2) 8 5
Eu1 Eu4B As2 51.50(14) 8 .
Eu3 Eu4B Eu1 114.1(3) 4_554 8
Eu3 Eu4B Eu4A 65.6(2) 4_554 8
Eu3 Eu4B Eu4B 79.9(4) 4_554 8
Eu3 Eu4B Eu4B 50.85(19) 4_554 5
Eu3 Eu4B As1 70.2(2) 4_554 20_656
Eu3 Eu4B As2 143.8(3) 4_554 .
Eu3 Eu4B As3 125.2(3) 4_554 8
Eu3 Eu4B As3 61.5(2) 4_554 .
Eu4A Eu4B Eu1 79.7(6) . 8
Eu4A Eu4B Eu3 166.0(8) . 4_554
Eu4A Eu4B Eu4A 113.2(6) . 8
Eu4A Eu4B Eu4B 94.2(3) 8 5
Eu4A Eu4B Eu4B 98.0(7) . 8
Eu4A Eu4B Eu4B 141.3(6) . 5
Eu4A Eu4B Zn2 17.1(7) . .
Eu4A Eu4B As1 97.2(6) . 20_656
Eu4A Eu4B As2 46.7(5) . .
Eu4A Eu4B As2 137.6(3) 8 .
Eu4A Eu4B As3 130.5(7) . .
Eu4A Eu4B As3 60.6(5) . 8
Eu4A Eu4B As3 113.4(7) . 5
Eu4B Eu4B Eu1 91.99(15) 8 8
Eu4B Eu4B Eu4A 15.3(2) 8 8
Eu4B Eu4B Eu4B 108.4(5) 8 5
Eu4B Eu4B As2 128.0(3) 8 .
Eu4B Eu4B As3 52.4(2) 8 8
Zn2 Eu4B Eu1 63.2(6) . 8
Zn2 Eu4B Eu3 173.0(7) . 4_554
Zn2 Eu4B Eu4A 107.7(6) . 8
Zn2 Eu4B Eu4B 130.3(6) . 5
Zn2 Eu4B Eu4B 93.6(6) . 8
Zn2 Eu4B As1 108.2(6) . 20_656
Zn2 Eu4B As2 40.3(6) . .
Zn2 Eu4B As3 113.6(6) . .
Zn2 Eu4B As3 47.8(6) . 8
As1 Eu4B Eu1 146.2(3) 20_656 8
As1 Eu4B Eu4A 57.06(17) 20_656 8
As1 Eu4B Eu4B 54.80(19) 20_656 8
As1 Eu4B Eu4B 121.0(2) 20_656 5
As1 Eu4B As2 142.5(4) 20_656 .
As1 Eu4B As3 96.6(2) 20_656 8
As1 Eu4B As3 108.5(3) 20_656 .
As2 Eu4B Eu4B 94.67(16) . 5
As3 Eu4B Eu1 55.39(17) . 8
As3 Eu4B Eu1 52.36(14) 8 8
As3 Eu4B Eu1 107.8(3) 5 8
As3 Eu4B Eu3 66.0(2) 5 4_554
As3 Eu4B Eu4A 131.5(4) 5 8
As3 Eu4B Eu4A 56.37(18) . 8
As3 Eu4B Eu4A 63.16(16) 8 8
As3 Eu4B Eu4B 145.1(5) 5 8
As3 Eu4B Eu4B 46.0(2) . 5
As3 Eu4B Eu4B 54.8(2) 5 5
As3 Eu4B Eu4B 115.6(4) 8 5
As3 Eu4B Eu4B 67.1(3) . 8
As3 Eu4B Zn2 120.8(7) 5 .
As3 Eu4B As1 104.3(3) 5 20_656
As3 Eu4B As2 86.1(2) 5 .
As3 Eu4B As2 104.7(3) . .
As3 Eu4B As2 75.65(19) 8 .
As3 Eu4B As3 158.9(4) 5 8
As3 Eu4B As3 100.5(3) 5 .
As3 Eu4B As3 74.7(2) . 8
Eu2A Zn1 Eu2A 129.617(11) 22_556 15_444
Eu2A Zn1 Eu2A 129.617(11) 8 29
Eu2A Zn1 Eu2A 74.019(17) 22_556 29
Eu2A Zn1 Eu2A 74.019(17) 8 15_444
Eu2A Zn1 Eu2A 129.617(11) 8 22_556
Eu2A Zn1 Eu2A 129.617(11) 29 15_444
Zn2 Zn1 Eu2A 48.5(5) 18_556 8
Zn2 Zn1 Eu2A 115.8(5) 18_556 15_444
Zn2 Zn1 Eu2A 83.2(5) 25 22_556
Zn2 Zn1 Eu2A 83.2(5) 12_454 8
Zn2 Zn1 Eu2A 110.2(5) 12_454 15_444
Zn2 Zn1 Eu2A 83.2(5) 18_556 29
Zn2 Zn1 Eu2A 110.2(5) 18_556 22_556
Zn2 Zn1 Eu2A 110.2(5) 25 29
Zn2 Zn1 Eu2A 48.5(5) 25 15_444
Zn2 Zn1 Eu2A 115.8(5) 12_454 29
Zn2 Zn1 Eu2A 83.2(5) 3_545 15_444
Zn2 Zn1 Eu2A 48.5(5) 3_545 29
Zn2 Zn1 Eu2A 48.5(5) 12_454 22_556
Zn2 Zn1 Eu2A 110.2(5) 3_545 8
Zn2 Zn1 Eu2A 115.8(5) 3_545 22_556
Zn2 Zn1 Eu2A 115.8(5) 25 8
Zn2 Zn1 Zn2 91.15(14) 18_556 3_545
Zn2 Zn1 Zn2 163.7(10) 18_556 25
Zn2 Zn1 Zn2 91.15(14) 25 12_454
Zn2 Zn1 Zn2 91.15(14) 25 3_545
Zn2 Zn1 Zn2 163.7(10) 12_454 3_545
Zn2 Zn1 Zn2 91.15(14) 18_556 12_454
As2 Zn1 Eu2A 58.120(18) 25 29
As2 Zn1 Eu2A 58.120(18) 3_545 8
As2 Zn1 Eu2A 85.927(18) 25 15_444
As2 Zn1 Eu2A 157.784(19) 25 8
As2 Zn1 Eu2A 85.927(18) 3_545 29
As2 Zn1 Eu2A 58.120(18) 12_454 15_444
As2 Zn1 Eu2A 157.784(19) 12_454 29
As2 Zn1 Eu2A 70.938(19) 12_454 8
As2 Zn1 Eu2A 70.938(19) 3_545 15_444
As2 Zn1 Eu2A 157.784(19) 3_545 22_556
As2 Zn1 Eu2A 157.784(19) 18_556 15_444
As2 Zn1 Eu2A 70.938(19) 25 22_556
As2 Zn1 Eu2A 85.927(18) 18_556 8
As2 Zn1 Eu2A 58.120(18) 18_556 22_556
As2 Zn1 Eu2A 85.927(18) 12_454 22_556
As2 Zn1 Eu2A 70.938(19) 18_556 29
As2 Zn1 Zn2 140.0(5) 18_556 25
As2 Zn1 Zn2 113.3(5) 25 12_454
As2 Zn1 Zn2 113.3(5) 3_545 25
As2 Zn1 Zn2 56.8(5) 12_454 25
As2 Zn1 Zn2 52.1(5) 12_454 12_454
As2 Zn1 Zn2 140.0(5) 25 18_556
As2 Zn1 Zn2 52.1(5) 25 25
As2 Zn1 Zn2 52.1(5) 18_556 18_556
As2 Zn1 Zn2 56.8(5) 18_556 12_454
As2 Zn1 Zn2 140.0(5) 12_454 3_545
As2 Zn1 Zn2 56.8(5) 3_545 18_556
As2 Zn1 Zn2 113.3(5) 18_556 3_545
As2 Zn1 Zn2 52.1(5) 3_545 3_545
As2 Zn1 Zn2 56.8(5) 25 3_545
As2 Zn1 Zn2 140.0(5) 3_545 12_454
As2 Zn1 Zn2 113.3(5) 12_454 18_556
As2 Zn1 As2 106.644(15) 18_556 12_454
As2 Zn1 As2 106.644(15) 25 12_454
As2 Zn1 As2 115.29(3) 3_545 12_454
As2 Zn1 As2 106.644(15) 3_545 25
As2 Zn1 As2 106.644(15) 3_545 18_556
As2 Zn1 As2 115.29(3) 25 18_556
Eu1 Zn2 Eu3 114.7(7) 8 .
Eu2A Zn2 Eu1 111.0(8) 23_666 8
Eu2A Zn2 Eu2B 1.8(3) 23_666 23_666
Eu2A Zn2 Eu3 73.7(6) 23_666 .
Eu2A Zn2 Eu4B 152.1(11) 23_666 .
Eu2A Zn2 Zn1 79.8(7) 23_666 25
Eu2A Zn2 As3 74.7(6) 23_666 8
Eu2B Zn2 Eu1 112.5(8) 23_666 8
Eu2B Zn2 Eu3 74.2(6) 23_666 .
Eu4A Zn2 Eu1 80.1(8) . 8
Eu4A Zn2 Eu2A 151.7(13) . 23_666
Eu4A Zn2 Eu2B 152.2(13) . 23_666
Eu4A Zn2 Eu3 78.0(9) . .
Eu4A Zn2 Eu4B 9.1(4) . .
Eu4A Zn2 Zn1 116.8(11) . 25
Eu4A Zn2 As2 96.2(11) . 20_656
Eu4A Zn2 As2 94.2(10) . .
Eu4A Zn2 As3 89.5(10) . 8
Eu4B Zn2 Eu1 71.3(6) . 8
Eu4B Zn2 Eu2B 153.2(11) . 23_666
Eu4B Zn2 Eu3 80.2(7) . .
Eu4B Zn2 Zn1 123.3(9) . 25
Zn1 Zn2 Eu1 123.3(9) 25 8
Zn1 Zn2 Eu2B 78.1(7) 25 23_666
Zn1 Zn2 Eu3 121.5(8) 25 .
As2 Zn2 Eu1 63.6(6) . 8
As2 Zn2 Eu1 176.1(10) 20_656 8
As2 Zn2 Eu2A 71.7(6) 20_656 23_666
As2 Zn2 Eu2A 114.1(10) . 23_666
As2 Zn2 Eu2B 70.3(7) 20_656 23_666
As2 Zn2 Eu2B 113.5(10) . 23_666
As2 Zn2 Eu3 172.3(10) . .
As2 Zn2 Eu3 62.9(5) 20_656 .
As2 Zn2 Eu4B 104.9(9) 20_656 .
As2 Zn2 Eu4B 92.2(8) . .
As2 Zn2 Zn1 59.5(5) 20_656 25
As2 Zn2 Zn1 61.6(6) . 25
As2 Zn2 As2 118.3(10) . 20_656
As2 Zn2 As3 123.4(10) . 8
As2 Zn2 As3 117.4(9) 20_656 8
As3 Zn2 Eu1 61.6(5) 8 8
As3 Zn2 Eu2B 76.5(7) 8 23_666
As3 Zn2 Eu3 57.6(5) 8 .
As3 Zn2 Eu4B 83.2(8) 8 .
As3 Zn2 Zn1 153.5(10) 8 25
Eu1 As1 Eu1 122.80(4) 8 10_454
Eu1 As1 Eu2A 80.337(19) 8 .
Eu1 As1 Eu2A 76.640(18) 8 15_444
Eu1 As1 Eu2A 80.337(19) 10_454 15_444
Eu1 As1 Eu2A 76.640(18) 10_454 .
Eu1 As1 Eu3 70.387(11) 10_454 25
Eu1 As1 Eu3 140.732(8) 8 25
Eu1 As1 Eu4A 86.367(12) 8 27_565
Eu1 As1 Eu4A 142.712(19) 10_454 27_565
Eu1 As1 Eu4A 142.712(19) 8 30
Eu1 As1 Eu4A 86.367(12) 10_454 30
Eu2A As1 Eu2A 130.75(4) 15_444 .
Eu2A As1 Eu3 137.381(12) . 25
Eu2A As1 Eu3 69.258(9) 15_444 25
Eu2B As1 Eu1 71.2(3) . 10_454
Eu2B As1 Eu1 80.5(3) . 8
Eu2B As1 Eu1 80.5(3) 15_444 10_454
Eu2B As1 Eu1 71.2(3) 15_444 8
Eu2B As1 Eu2A 6.9(3) . .
Eu2B As1 Eu2A 6.9(3) 15_444 15_444
Eu2B As1 Eu2A 124.6(3) 15_444 .
Eu2B As1 Eu2A 124.6(3) . 15_444
Eu2B As1 Eu2B 118.8(6) . 15_444
Eu2B As1 Eu3 135.3(3) . 25
Eu2B As1 Eu3 75.8(3) 15_444 25
Eu2B As1 Eu4A 89.2(3) . 30
Eu2B As1 Eu4A 142.4(3) . 27_565
Eu2B As1 Eu4A 142.4(3) 15_444 30
Eu2B As1 Eu4A 89.2(3) 15_444 27_565
Eu4A As1 Eu2A 85.428(13) 30 .
Eu4A As1 Eu2A 85.428(13) 27_565 15_444
Eu4A As1 Eu2A 135.81(2) 27_565 .
Eu4A As1 Eu2A 135.81(2) 30 15_444
Eu4A As1 Eu3 72.35(2) 27_565 25
Eu4A As1 Eu3 66.579(17) 30 25
Eu4A As1 Eu4A 80.21(3) 27_565 30
Eu4B As1 Eu1 125.3(2) 27_565 10_454
Eu4B As1 Eu1 125.3(2) 30 8
Eu4B As1 Eu1 101.8(2) 27_565 8
Eu4B As1 Eu1 101.8(2) 30 10_454
Eu4B As1 Eu2A 146.62(18) 27_565 .
Eu4B As1 Eu2A 146.62(18) 30 15_444
Eu4B As1 Eu2A 81.14(18) 30 .
Eu4B As1 Eu2A 81.14(18) 27_565 15_444
Eu4B As1 Eu2B 153.4(3) 30 15_444
Eu4B As1 Eu2B 153.4(3) 27_565 .
Eu4B As1 Eu2B 86.5(4) 27_565 15_444
Eu4B As1 Eu2B 86.5(4) 30 .
Eu4B As1 Eu3 80.02(19) 30 25
Eu4B As1 Eu3 54.9(2) 27_565 25
Eu4B As1 Eu4A 72.8(2) 27_565 30
Eu4B As1 Eu4A 17.6(2) 27_565 27_565
Eu4B As1 Eu4A 17.6(2) 30 30
Eu4B As1 Eu4A 72.8(2) 30 27_565
Eu4B As1 Eu4B 70.4(4) 27_565 30
As4 As1 Eu1 61.400(19) . 10_454
As4 As1 Eu1 61.400(19) . 8
As4 As1 Eu2A 65.38(2) . .
As4 As1 Eu2A 65.38(2) . 15_444
As4 As1 Eu2B 59.4(3) . .
As4 As1 Eu2B 59.4(3) . 15_444
As4 As1 Eu3 117.261(18) . 25
As4 As1 Eu4A 139.893(15) . 30
As4 As1 Eu4A 139.893(15) . 27_565
As4 As1 Eu4B 144.80(19) . 30
As4 As1 Eu4B 144.80(19) . 27_565
Eu1 As2 Eu1 81.73(2) 8 4_554
Eu1 As2 Eu2A 126.70(3) 8 14_554
Eu1 As2 Eu2A 70.001(18) 4_554 14_554
Eu1 As2 Eu2B 144.6(3) 8 5
Eu1 As2 Eu2B 125.3(3) 8 14_554
Eu1 As2 Eu2B 63.9(2) 4_554 14_554
Eu1 As2 Eu2B 77.5(3) 4_554 5
Eu1 As2 Eu3 71.428(18) 8 27_565
Eu1 As2 Eu3 71.050(17) 4_554 27_565
Eu1 As2 Eu4A 137.34(3) 4_554 27_565
Eu1 As2 Eu4A 84.40(2) 8 27_565
Eu2A As2 Eu1 82.62(2) 5 4_554
Eu2A As2 Eu1 143.70(3) 5 8
Eu2A As2 Eu2A 76.99(2) 5 14_554
Eu2A As2 Eu2B 74.8(3) 5 14_554
Eu2A As2 Eu2B 6.5(3) 5 5
Eu2A As2 Eu3 72.55(2) 5 27_565
Eu2A As2 Eu4A 142.63(3) 5 .
Eu2A As2 Eu4A 85.31(2) 5 27_565
Eu2B As2 Eu2A 71.7(3) 5 14_554
Eu2B As2 Eu2A 6.4(2) 14_554 14_554
Eu2B As2 Eu2B 69.1(5) 5 14_554
Eu2B As2 Eu3 74.8(3) 5 27_565
Eu2B As2 Eu4A 91.8(3) 5 27_565
Eu3 As2 Eu2A 132.80(2) 27_565 14_554
Eu3 As2 Eu2B 126.7(2) 27_565 14_554
Eu3 As2 Eu4A 66.289(17) 27_565 27_565
Eu4A As2 Eu1 69.329(19) . 8
Eu4A As2 Eu1 88.71(2) . 4_554
Eu4A As2 Eu2A 65.918(18) . 14_554
Eu4A As2 Eu2A 145.27(3) 27_565 14_554
Eu4A As2 Eu2B 149.1(3) 27_565 14_554
Eu4A As2 Eu2B 68.8(3) . 14_554
Eu4A As2 Eu2B 137.6(3) . 5
Eu4A As2 Eu3 137.90(3) . 27_565
Eu4A As2 Eu4A 123.22(2) . 27_565
Zn1 As2 Eu1 137.68(3) 25 8
Zn1 As2 Eu1 132.91(3) 25 4_554
Zn1 As2 Eu2A 65.100(18) 25 14_554
Zn1 As2 Eu2A 74.39(2) 25 5
Zn1 As2 Eu2B 70.6(2) 25 14_554
Zn1 As2 Eu2B 75.8(3) 25 5
Zn1 As2 Eu3 135.05(3) 25 27_565
Zn1 As2 Eu4A 81.54(2) 25 27_565
Zn1 As2 Eu4A 85.73(2) 25 .
Zn2 As2 Eu1 130.6(5) 27_565 4_554
Zn2 As2 Eu1 124.0(6) . 4_554
Zn2 As2 Eu1 116.3(6) 27_565 8
Zn2 As2 Eu1 74.0(6) . 8
Zn2 As2 Eu2A 140.7(6) . 5
Zn2 As2 Eu2A 55.1(5) 27_565 5
Zn2 As2 Eu2A 85.5(6) . 14_554
Zn2 As2 Eu2A 116.5(6) 27_565 14_554
Zn2 As2 Eu2B 61.5(6) 27_565 5
Zn2 As2 Eu2B 90.9(7) . 14_554
Zn2 As2 Eu2B 118.3(6) 27_565 14_554
Zn2 As2 Eu2B 141.4(7) . 5
Zn2 As2 Eu3 139.3(6) . 27_565
Zn2 As2 Eu3 72.5(6) 27_565 27_565
Zn2 As2 Eu4A 35.6(6) . .
Zn2 As2 Eu4A 89.9(6) . 27_565
Zn2 As2 Eu4A 140.2(5) 27_565 .
Zn2 As2 Eu4A 32.9(6) 27_565 27_565
Zn2 As2 Zn1 63.7(6) 27_565 25
Zn2 As2 Zn1 66.3(6) . 25
Zn2 As2 Zn2 105.4(7) . 27_565
Eu1 As3 Eu1 72.43(2) 8 .
Eu1 As3 Eu2A 103.00(3) . 26_545
Eu1 As3 Eu2A 77.29(2) 8 10_454
Eu1 As3 Eu2A 158.80(3) 8 26_545
Eu1 As3 Eu2B 156.3(3) 8 26_545
Eu1 As3 Eu2B 105.8(3) . 26_545
Eu1 As3 Eu4A 111.60(3) 8 8
Eu1 As3 Eu4A 145.96(3) . 5
Eu1 As3 Eu4A 87.68(2) 8 5
Eu1 As3 Eu4A 67.962(18) . 8
Eu2A As3 Eu1 78.00(2) 10_454 .
Eu2A As3 Eu2A 81.52(2) 10_454 26_545
Eu2A As3 Eu2B 79.2(3) 10_454 26_545
Eu2A As3 Eu2B 4.2(3) 26_545 26_545
Eu2A As3 Eu4A 139.00(3) 10_454 8
Eu2A As3 Eu4A 70.69(2) 10_454 5
Eu2B As3 Eu1 71.7(3) 10_454 8
Eu2B As3 Eu1 72.5(3) 10_454 .
Eu2B As3 Eu2A 87.1(3) 10_454 26_545
Eu2B As3 Eu2A 7.0(3) 10_454 10_454
Eu2B As3 Eu2B 85.1(4) 10_454 26_545
Eu2B As3 Eu3 146.2(3) 10_454 4_554
Eu2B As3 Eu4A 136.4(3) 10_454 8
Eu2B As3 Eu4A 75.1(3) 10_454 5
Eu2B As3 Eu4B 140.6(4) 10_454 .
Eu3 As3 Eu1 124.31(3) 4_554 8
Eu3 As3 Eu1 137.96(3) 4_554 .
Eu3 As3 Eu2A 139.46(3) 4_554 10_454
Eu3 As3 Eu2A 73.28(2) 4_554 26_545
Eu3 As3 Eu2B 73.4(3) 4_554 26_545
Eu3 As3 Eu4A 70.005(18) 4_554 8
Eu3 As3 Eu4A 76.075(19) 4_554 5
Eu3 As3 Eu4B 56.85(19) 4_554 .
Eu4A As3 Eu2A 85.55(2) 5 26_545
Eu4A As3 Eu2A 84.49(2) 8 26_545
Eu4A As3 Eu2B 88.5(3) 8 26_545
Eu4A As3 Eu2B 81.5(3) 5 26_545
Eu4A As3 Eu4A 146.08(3) 8 5
Eu4B As3 Eu1 161.2(2) 5 .
Eu4B As3 Eu1 70.97(19) . 8
Eu4B As3 Eu1 93.9(2) 5 8
Eu4B As3 Eu1 107.23(17) . .
Eu4B As3 Eu2A 129.18(19) . 26_545
Eu4B As3 Eu2A 144.00(18) . 10_454
Eu4B As3 Eu2A 85.0(2) 5 26_545
Eu4B As3 Eu2A 86.6(2) 5 10_454
Eu4B As3 Eu2B 130.0(3) . 26_545
Eu4B As3 Eu2B 81.4(3) 5 26_545
Eu4B As3 Eu2B 91.2(4) 5 10_454
Eu4B As3 Eu3 60.5(2) 5 4_554
Eu4B As3 Eu4A 130.3(2) 5 8
Eu4B As3 Eu4A 70.77(17) . 8
Eu4B As3 Eu4A 16.1(2) 5 5
Eu4B As3 Eu4A 91.18(17) . 5
Eu4B As3 Eu4B 79.2(3) 5 .
Zn2 As3 Eu1 138.0(5) 8 8
Zn2 As3 Eu1 70.7(5) 8 .
Zn2 As3 Eu2A 113.2(6) 8 10_454
Zn2 As3 Eu2A 52.4(5) 8 26_545
Zn2 As3 Eu2B 56.6(6) 8 26_545
Zn2 As3 Eu2B 114.3(7) 8 10_454
Zn2 As3 Eu3 75.2(6) 8 4_554
Zn2 As3 Eu4A 134.3(5) 8 5
Zn2 As3 Eu4A 34.3(6) 8 8
Zn2 As3 Eu4B 101.8(6) 8 .
Zn2 As3 Eu4B 126.2(6) 8 5
Eu1 As4 Eu1 71.236(14) 8 .
Eu1 As4 Eu1 112.68(6) . 15_444
Eu1 As4 Eu1 71.236(14) 10_454 15_444
Eu1 As4 Eu1 141.337(19) 8 15_444
Eu1 As4 Eu1 141.337(19) 10_454 .
Eu1 As4 Eu1 131.06(7) 10_454 8
Eu1 As4 Eu2A 81.52(3) 8 .
Eu1 As4 Eu2A 77.74(3) 10_454 .
Eu1 As4 Eu2A 81.52(3) 10_454 15_444
Eu1 As4 Eu2A 77.74(3) 8 15_444
Eu1 As4 Eu2B 70.0(3) 10_454 8
Eu1 As4 Eu2B 143.5(3) 10_454 10_454
Eu1 As4 Eu2B 70.0(3) 8 10_454
Eu1 As4 Eu2B 143.5(3) 8 8
Eu2A As4 Eu1 72.855(12) . 15_444
Eu2A As4 Eu1 140.916(16) . .
Eu2A As4 Eu1 140.917(16) 15_444 15_444
Eu2A As4 Eu1 72.857(12) 15_444 .
Eu2A As4 Eu2A 128.51(6) 15_444 .
Eu2B As4 Eu1 85.2(3) . 8
Eu2B As4 Eu1 75.1(3) . 10_454
Eu2B As4 Eu1 67.6(3) 10_454 .
Eu2B As4 Eu1 67.6(3) 8 15_444
Eu2B As4 Eu1 69.6(3) . 15_444
Eu2B As4 Eu1 75.1(3) 15_444 8
Eu2B As4 Eu1 76.3(3) 8 .
Eu2B As4 Eu1 76.3(3) 10_454 15_444
Eu2B As4 Eu1 85.2(3) 15_444 10_454
Eu2B As4 Eu1 143.4(3) . .
Eu2B As4 Eu1 143.4(3) 15_444 15_444
Eu2B As4 Eu1 69.6(3) 15_444 .
Eu2B As4 Eu2A 135.0(3) 10_454 15_444
Eu2B As4 Eu2A 135.0(3) 8 .
Eu2B As4 Eu2A 129.9(3) . 15_444
Eu2B As4 Eu2A 77.1(3) 8 15_444
Eu2B As4 Eu2A 3.7(3) 15_444 15_444
Eu2B As4 Eu2A 129.9(3) 15_444 .
Eu2B As4 Eu2A 3.7(3) . .
Eu2B As4 Eu2A 77.1(3) 10_454 .
Eu2B As4 Eu2B 78.4(6) 15_444 8
Eu2B As4 Eu2B 131.2(6) 15_444 10_454
Eu2B As4 Eu2B 131.5(7) 15_444 .
Eu2B As4 Eu2B 78.4(6) . 10_454
Eu2B As4 Eu2B 112.3(6) 10_454 8
Eu2B As4 Eu2B 131.2(6) . 8
As1 As4 Eu1 123.66(3) . .
As1 As4 Eu1 123.66(3) . 15_444
As1 As4 Eu1 65.53(3) . 8
As1 As4 Eu1 65.53(3) . 10_454
As1 As4 Eu2A 64.26(3) . 15_444
As1 As4 Eu2A 64.26(3) . .
As1 As4 Eu2B 123.8(3) . 8
As1 As4 Eu2B 123.8(3) . 10_454
As1 As4 Eu2B 65.7(3) . .
As1 As4 Eu2B 65.7(3) . 15_444
As4 As4 Eu1 114.47(3) 10_454 8
As4 As4 Eu1 56.34(3) 10_454 .
As4 As4 Eu1 114.47(3) 10_454 10_454
As4 As4 Eu1 56.34(3) 10_454 15_444
As4 As4 Eu2A 115.74(3) 10_454 .
As4 As4 Eu2A 115.74(3) 10_454 15_444
As4 As4 Eu2B 114.3(3) 10_454 15_444
As4 As4 Eu2B 56.2(3) 10_454 8
As4 As4 Eu2B 56.2(3) 10_454 10_454
As4 As4 Eu2B 114.3(3) 10_454 .
As4 As4 As1 180.0(4) 10_454 .

loop_
_geom_bond_atom_site_label_1
_geom_bond_atom_site_label_2
_geom_bond_distance
_geom_bond_site_symmetry_2
Eu1 Eu2B 3.605(15) 10_454
Eu1 Eu2B 3.554(15) 15_444
Eu1 Eu4A 3.5286(6) 8
Eu1 Eu4B 3.571(10) 8
Eu1 Zn2 3.37(3) 8
Eu1 As1 3.1313(7) 10_454
Eu1 As2 3.1359(8) 8
Eu1 As2 3.1664(8) 3_545
Eu1 As3 3.1361(8) .
Eu1 As3 3.1088(9) 8
Eu1 As4 3.0206(9) 10_454
Eu1 As4 3.3029(11) .
Eu2A Eu3 3.7211(5) 27_565
Eu2A Eu4A 3.6466(7) 14_454
Eu2A Zn1 3.4428(5) 29_554
Eu2A Zn2 2.62(2) 31_565
Eu2A As1 3.2166(7) .
Eu2A As2 3.0354(9) 5
Eu2A As2 3.5875(10) 14_454
Eu2A As3 3.1193(9) 10_454
Eu2A As3 3.1916(10) 26
Eu2A As4 3.5366(12) 10_454
Eu2A As4 3.2462(10) .
Eu2B Eu4A 3.747(17) 14_454
Eu2B Zn1 3.634(16) 29_554
Eu2B Zn2 3.02(3) 31_565
Eu2B As1 3.065(17) .
Eu2B As2 3.528(17) 14_454
Eu2B As2 3.233(16) 5
Eu2B As3 3.513(16) 26
Eu2B As3 2.955(17) 10_454
Eu2B As4 2.894(15) .
Eu2B As4 3.176(15) 10_454
Eu3 Eu4A 3.5678(4) .
Eu3 Eu4A 3.5678(4) 6
Eu3 Eu4B 2.895(10) 8
Eu3 Eu4B 2.895(10) 3_545
Eu3 Zn2 3.48(3) .
Eu3 Zn2 3.48(3) 6
Eu3 As1 3.3296(5) 20_656
Eu3 As1 3.3296(5) 25
Eu3 As2 3.2474(8) 23_666
Eu3 As2 3.2474(8) 20_656
Eu3 As3 3.0400(9) 3_545
Eu3 As3 3.0400(9) 8
Eu4A Eu4B 0.963(11) .
Eu4A Eu4B 3.603(10) 8
Eu4A Zn2 1.79(3) .
Eu4A As1 3.1658(9) 20_656
Eu4A As2 3.0672(9) .
Eu4A As2 3.2780(9) 20_656
Eu4A As3 3.1769(8) 8
Eu4A As3 3.1834(8) 5
Eu4B Eu4B 3.341(19) 8
Eu4B Eu4B 3.66(2) 5
Eu4B Zn2 2.69(3) .
Eu4B As1 2.898(10) 20_656
Eu4B As2 3.646(10) .
Eu4B As3 3.537(9) 8
Eu4B As3 3.042(11) .
Eu4B As3 2.676(9) 5
Zn1 Zn2 2.74(3) 25
Zn1 Zn2 2.74(3) 3_545
Zn1 Zn2 2.74(3) 12_454
Zn1 Zn2 2.74(3) 18_556
Zn1 As2 2.6349(7) 3_545
Zn1 As2 2.6349(7) 12_454
Zn1 As2 2.6349(7) 25
Zn1 As2 2.6349(7) 18_556
Zn2 As2 2.56(3) 20_656
Zn2 As2 2.36(3) .
Zn2 As3 2.64(3) 8
As1 As4 2.750(2) .
As4 As4 0.579(4) 10_454
